data_7152417
loop_
_publ_author_name
'Zhang, Fan'
'Ding, Gang'
'Li, Li'
'Cai, Xiaoyue'
'Si, Yikang'
'Guo, Liangdong'
'Che, Yongsheng'

_publ_section_title
;
 Isolation, antimicrobial activity, and absolute configuration of the
 furylidene tetronic acid core of pestalotic acids A-G.
;
_journal_issue 27
_journal_name_full 'Organic &amp; biomolecular chemistry'
_journal_page_first 5307
_journal_page_last 5314
_journal_paper_doi 10.1039/c2ob25469g
_journal_volume 10
_journal_year 2012
_chemical_absolute_configuration unk
_chemical_formula_moiety '2(C21 H30 O6), H2 O'
_chemical_formula_sum 'C21 H31 O6.5'
_chemical_formula_weight 387.46
_chemical_name_systematic
;
?
;
_space_group_IT_number 5
_symmetry_cell_setting monoclinic
_symmetry_space_group_name_Hall 'C 2y'
_symmetry_space_group_name_H-M 'C 1 2 1'
_atom_sites_solution_hydrogens geom
_atom_sites_solution_primary direct
_atom_sites_solution_secondary difmap
_audit_creation_method SHELXL-97
_cell_angle_alpha 90.00
_cell_angle_beta 101.42(3)
_cell_angle_gamma 90.00
_cell_formula_units_Z 8
_cell_length_a 56.216(11)
_cell_length_b 4.9368(10)
_cell_length_c 15.390(3)
_cell_measurement_reflns_used 567
_cell_measurement_temperature 173(2)
_cell_measurement_theta_max 27.48
_cell_measurement_theta_min 2.17
_cell_volume 4186.6(15)
_computing_cell_refinement 'CrystalClear (Rigaku Inc., 2008)'
_computing_data_collection 'CrystalClear (Rigaku Inc., 2008)'
_computing_data_reduction 'CrystalClear (Rigaku Inc., 2008)'
_computing_molecular_graphics 'XP in Siemens SHELXTL (Sheldrick, 1994)'
_computing_publication_material 'SHELX97 (Sheldrick, 1997)'
_computing_structure_refinement 'SHELXL-97 (Sheldrick, 1997)'
_computing_structure_solution 'SHELXS-97 (Sheldrick, 1990)'
_diffrn_ambient_temperature 173(2)
_diffrn_measured_fraction_theta_full 0.997
_diffrn_measured_fraction_theta_max 0.997
_diffrn_measurement_device_type 'Saturn724+ CCD'
_diffrn_measurement_method '\w scans at fixed \c = 45\%'
_diffrn_radiation_monochromator graphite
_diffrn_radiation_source 'sealed tube'
_diffrn_radiation_type MoK\a
_diffrn_radiation_wavelength 0.71073
_diffrn_reflns_av_R_equivalents 0.0582
_diffrn_reflns_av_sigmaI/netI 0.0613
_diffrn_reflns_limit_h_max 68
_diffrn_reflns_limit_h_min -63
_diffrn_reflns_limit_k_max 5
_diffrn_reflns_limit_k_min -5
_diffrn_reflns_limit_l_max 18
_diffrn_reflns_limit_l_min -18
_diffrn_reflns_number 20380
_diffrn_reflns_theta_full 25.49
_diffrn_reflns_theta_max 25.49
_diffrn_reflns_theta_min 1.40
_exptl_absorpt_coefficient_mu 0.090
_exptl_absorpt_correction_T_max 0.9946
_exptl_absorpt_correction_T_min 0.9700
_exptl_absorpt_correction_type multi-scan
_exptl_absorpt_process_details 'CrystalClear (Rigaku Inc., 2008)'
_exptl_crystal_colour colorless
_exptl_crystal_density_diffrn 1.229
_exptl_crystal_density_method 'not measured'
_exptl_crystal_description plate
_exptl_crystal_F_000 1672
_exptl_crystal_size_max 0.34
_exptl_crystal_size_mid 0.28
_exptl_crystal_size_min 0.06
_refine_diff_density_max 0.174
_refine_diff_density_min -0.194
_refine_diff_density_rms 0.042
_refine_ls_abs_structure_details 'Flack H D (1983), Acta Cryst. A39, 876-881'
_refine_ls_abs_structure_Flack 0.0(15)
_refine_ls_extinction_method none
_refine_ls_goodness_of_fit_ref 1.169
_refine_ls_hydrogen_treatment constr
_refine_ls_matrix_type full
_refine_ls_number_parameters 500
_refine_ls_number_reflns 7681
_refine_ls_number_restraints 3
_refine_ls_restrained_S_all 1.168
_refine_ls_R_factor_all 0.1076
_refine_ls_R_factor_gt 0.0853
_refine_ls_shift/su_max 0.001
_refine_ls_shift/su_mean 0.000
_refine_ls_structure_factor_coef Fsqd
_refine_ls_weighting_details 'calc w=1/[\s^2^(Fo^2^)+(0.0577P)^2^+4.0316P] where P=(Fo^2^+2Fc^2^)/3'
_refine_ls_weighting_scheme calc
_refine_ls_wR_factor_gt 0.1754
_refine_ls_wR_factor_ref 0.1886
_reflns_number_gt 5988
_reflns_number_total 7681
_reflns_threshold_expression >2sigma(I)
_cod_data_source_file c2ob25469g.txt
_cod_data_source_block sa46
_cod_depositor_comments
;
The following automatic conversions were performed:

'_exptl_absorpt_correction_type' value 'Multi-scan' changed to
'multi-scan' according to
/home/saulius/struct/CIF-dictionaries/cif_core.dic dictionary named
'cif_core.dic' version 2.4.1 from 2010-06-29.

Automatic conversion script
Id: cif_fix_values 1891 2012-01-12 08:04:46Z andrius 
;
_cod_original_sg_symbol_H-M C2
_cod_database_code 7152417

loop_
_symmetry_equiv_pos_as_xyz
'x, y, z'
'-x, y, -z'
'x+1/2, y+1/2, z'
'-x+1/2, y+1/2, -z'

loop_
_atom_site_label
_atom_site_type_symbol
_atom_site_fract_x
_atom_site_fract_y
_atom_site_fract_z
_atom_site_U_iso_or_equiv
_atom_site_adp_type
_atom_site_occupancy
_atom_site_symmetry_multiplicity
_atom_site_calc_flag
_atom_site_refinement_flags
O1' O 0.10276(5) -0.1877(6) 0.30247(17) 0.0388(7) Uani 1 1 d .
O1 O 0.10283(5) -0.2543(6) -0.19820(17) 0.0398(7) Uani 1 1 d .
O1W O -0.00130(4) -0.9729(7) -0.75224(17) 0.0464(7) Uani 1 1 d .
H1 H -0.0126 -1.0679 -0.7402 0.070 Uiso 1 1 d R
H2 H 0.0104 -1.0609 -0.7641 0.070 Uiso 1 1 d R
O2' O 0.10276(5) -0.5879(7) 0.15177(19) 0.0489(8) Uani 1 1 d .
O2 O 0.10213(5) -0.6280(7) -0.35497(18) 0.0487(8) Uani 1 1 d .
O3 O 0.06574(5) -0.5996(6) -0.44783(17) 0.0447(7) Uani 1 1 d .
O3' O 0.06629(5) -0.5720(6) 0.05972(17) 0.0437(7) Uani 1 1 d .
O4' O 0.03101(5) -0.0723(7) 0.13893(18) 0.0499(8) Uani 1 1 d .
O4 O 0.03117(5) -0.1062(7) -0.35993(19) 0.0551(9) Uani 1 1 d .
O5 O 0.01352(6) -0.6805(7) -0.60617(19) 0.0588(9) Uani 1 1 d .
H5C H 0.0092 -0.7678 -0.6535 0.088 Uiso 1 1 calc R
O5' O 0.01328(6) -0.6602(7) -0.10375(19) 0.0576(9) Uani 1 1 d .
H5'C H 0.0099 -0.7555 -0.1497 0.086 Uiso 1 1 calc R
O6 O 0.03254(6) -0.4244(7) -0.69073(19) 0.0543(8) Uani 1 1 d .
O6' O 0.03683(6) -0.4513(7) -0.1823(2) 0.0635(9) Uani 1 1 d .
C1 C 0.33712(8) -0.2040(13) -0.1168(3) 0.0656(16) Uani 1 1 d .
H1A H 0.3512 -0.0942 -0.1237 0.098 Uiso 1 1 calc R
H1B H 0.3350 -0.3523 -0.1600 0.098 Uiso 1 1 calc R
H1C H 0.3398 -0.2790 -0.0567 0.098 Uiso 1 1 calc R
C1' C 0.33528(9) 0.0663(15) 0.3648(4) 0.0762(18) Uani 1 1 d .
H1'A H 0.3491 0.1902 0.3713 0.114 Uiso 1 1 calc R
H1'B H 0.3317 -0.0051 0.3042 0.114 Uiso 1 1 calc R
H1'C H 0.3392 -0.0838 0.4068 0.114 Uiso 1 1 calc R
C2' C 0.31318(8) 0.2187(13) 0.3835(3) 0.0640(15) Uani 1 1 d .
H2'A H 0.3167 0.2804 0.4460 0.077 Uiso 1 1 calc R
H2'B H 0.3105 0.3818 0.3454 0.077 Uiso 1 1 calc R
C2 C 0.31439(8) -0.0272(11) -0.1324(3) 0.0572(13) Uani 1 1 d .
H2A H 0.3173 0.1320 -0.0926 0.069 Uiso 1 1 calc R
H2B H 0.3113 0.0398 -0.1942 0.069 Uiso 1 1 calc R
C3 C 0.29198(8) -0.1766(11) -0.1162(3) 0.0514(12) Uani 1 1 d .
H3A H 0.2950 -0.2395 -0.0539 0.062 Uiso 1 1 calc R
H3B H 0.2894 -0.3389 -0.1547 0.062 Uiso 1 1 calc R
C3' C 0.29001(7) 0.0536(11) 0.3680(3) 0.0512(12) Uani 1 1 d .
H3'A H 0.2926 -0.1073 0.4071 0.061 Uiso 1 1 calc R
H3'B H 0.2867 -0.0118 0.3059 0.061 Uiso 1 1 calc R
C4 C 0.26886(7) -0.0073(10) -0.1336(3) 0.0491(12) Uani 1 1 d .
H4A H 0.2715 0.1548 -0.0950 0.059 Uiso 1 1 calc R
H4B H 0.2659 0.0561 -0.1958 0.059 Uiso 1 1 calc R
C4' C 0.26779(8) 0.2059(11) 0.3845(3) 0.0535(12) Uani 1 1 d .
H4'A H 0.2654 0.3694 0.3466 0.064 Uiso 1 1 calc R
H4'B H 0.2708 0.2667 0.4471 0.064 Uiso 1 1 calc R
C5 C 0.24631(7) -0.1537(11) -0.1179(3) 0.0499(12) Uani 1 1 d .
H5A H 0.2490 -0.2118 -0.0551 0.060 Uiso 1 1 calc R
H5B H 0.2439 -0.3189 -0.1551 0.060 Uiso 1 1 calc R
C5' C 0.24450(7) 0.0383(11) 0.3661(3) 0.0516(12) Uani 1 1 d .
H5'A H 0.2418 -0.0278 0.3042 0.062 Uiso 1 1 calc R
H5'B H 0.2467 -0.1220 0.4055 0.062 Uiso 1 1 calc R
C6' C 0.22196(7) 0.1916(10) 0.3795(3) 0.0471(11) Uani 1 1 d .
H6'A H 0.2196 0.3510 0.3397 0.057 Uiso 1 1 calc R
H6'B H 0.2247 0.2591 0.4413 0.057 Uiso 1 1 calc R
C6 C 0.22320(7) 0.0163(11) -0.1384(3) 0.0490(11) Uani 1 1 d .
H6A H 0.2255 0.1806 -0.1008 0.059 Uiso 1 1 calc R
H6B H 0.2206 0.0757 -0.2010 0.059 Uiso 1 1 calc R
C7' C 0.19878(7) 0.0219(10) 0.3617(3) 0.0473(11) Uani 1 1 d .
H7'A H 0.2010 -0.1358 0.4023 0.057 Uiso 1 1 calc R
H7'B H 0.1962 -0.0483 0.3003 0.057 Uiso 1 1 calc R
C7 C 0.20049(7) -0.1310(10) -0.1235(3) 0.0472(11) Uani 1 1 d .
H7A H 0.1980 -0.2942 -0.1615 0.057 Uiso 1 1 calc R
H7B H 0.2031 -0.1916 -0.0610 0.057 Uiso 1 1 calc R
C8 C 0.17782(7) 0.0426(10) -0.1435(3) 0.0477(11) Uani 1 1 d .
H8A H 0.1749 0.0979 -0.2066 0.057 Uiso 1 1 calc R
H8B H 0.1805 0.2091 -0.1070 0.057 Uiso 1 1 calc R
C8' C 0.17610(7) 0.1775(10) 0.3737(3) 0.0470(11) Uani 1 1 d .
H8'A H 0.1790 0.2571 0.4339 0.056 Uiso 1 1 calc R
H8'B H 0.1733 0.3285 0.3305 0.056 Uiso 1 1 calc R
C9' C 0.15334(7) 0.0034(9) 0.3612(3) 0.0432(10) Uani 1 1 d .
H9'A H 0.1556 -0.1400 0.4071 0.052 Uiso 1 1 calc R
H9'B H 0.1509 -0.0859 0.3025 0.052 Uiso 1 1 calc R
C9 C 0.15515(8) -0.1022(10) -0.1254(3) 0.0490(11) Uani 1 1 d .
H9A H 0.1586 -0.1727 -0.0639 0.059 Uiso 1 1 calc R
H9B H 0.1515 -0.2590 -0.1659 0.059 Uiso 1 1 calc R
C10' C 0.13079(7) 0.1693(9) 0.3675(3) 0.0425(10) Uani 1 1 d U
H10A H 0.1266 0.2819 0.3135 0.051 Uiso 1 1 calc R
H10D H 0.1350 0.2941 0.4186 0.051 Uiso 1 1 calc R
C10 C 0.13259(7) 0.0818(9) -0.1374(3) 0.0444(11) Uani 1 1 d .
H10B H 0.1361 0.2349 -0.0953 0.053 Uiso 1 1 calc R
H10C H 0.1297 0.1581 -0.1981 0.053 Uiso 1 1 calc R
C11' C 0.10819(7) 0.0093(9) 0.3780(3) 0.0399(10) Uani 1 1 d U
C11 C 0.10947(7) -0.0563(9) -0.1235(3) 0.0405(10) Uani 1 1 d U
C12 C 0.11198(8) -0.2050(9) -0.0366(3) 0.0459(11) Uani 1 1 d .
H12A H 0.0964 -0.2864 -0.0322 0.069 Uiso 1 1 calc R
H12B H 0.1170 -0.0776 0.0125 0.069 Uiso 1 1 calc R
H12C H 0.1242 -0.3476 -0.0336 0.069 Uiso 1 1 calc R
C12' C 0.11145(8) -0.1483(10) 0.4643(3) 0.0508(12) Uani 1 1 d .
H12D H 0.0968 -0.2548 0.4653 0.076 Uiso 1 1 calc R
H12E H 0.1142 -0.0217 0.5143 0.076 Uiso 1 1 calc R
H12F H 0.1254 -0.2700 0.4688 0.076 Uiso 1 1 calc R
C13' C 0.08566(7) 0.1757(9) 0.3633(3) 0.0434(11) Uani 1 1 d .
H13A H 0.0829 0.3222 0.4000 0.052 Uiso 1 1 calc R
C13 C 0.08772(7) 0.1270(9) -0.1387(3) 0.0447(11) Uani 1 1 d U
H13B H 0.0857 0.2784 -0.1027 0.054 Uiso 1 1 calc R
C14' C 0.06990(7) 0.0920(8) 0.2916(3) 0.0387(10) Uani 1 1 d .
H14A H 0.0543 0.1662 0.2696 0.046 Uiso 1 1 calc R
C14 C 0.07160(7) 0.0485(9) -0.2095(3) 0.0409(10) Uani 1 1 d .
H14B H 0.0563 0.1304 -0.2317 0.049 Uiso 1 1 calc R
C15' C 0.08091(7) -0.1318(9) 0.2535(2) 0.0359(9) Uani 1 1 d .
C15 C 0.08163(7) -0.1852(9) -0.2466(3) 0.0407(10) Uani 1 1 d .
C16' C 0.07088(7) -0.2767(9) 0.1779(3) 0.0395(10) Uani 1 1 d .
C16 C 0.07096(7) -0.3191(9) -0.3237(2) 0.0384(10) Uani 1 1 d .
C17 C 0.04704(8) -0.2661(10) -0.3723(3) 0.0436(11) Uani 1 1 d .
C17' C 0.04711(8) -0.2353(9) 0.1275(3) 0.0428(11) Uani 1 1 d .
C18' C 0.04311(7) -0.4325(9) 0.0519(2) 0.0398(10) Uani 1 1 d .
H18A H 0.0302 -0.5653 0.0594 0.048 Uiso 1 1 calc R
C18 C 0.04257(7) -0.4583(9) -0.4516(2) 0.0410(10) Uani 1 1 d .
H18B H 0.0296 -0.5913 -0.4457 0.049 Uiso 1 1 calc R
C19' C 0.08291(7) -0.4900(9) 0.1344(2) 0.0399(10) Uani 1 1 d .
C19 C 0.08189(8) -0.5282(9) -0.3719(3) 0.0421(11) Uani 1 1 d .
C20' C 0.03588(8) -0.2896(9) -0.0364(3) 0.0426(10) Uani 1 1 d .
H20A H 0.0219 -0.1702 -0.0339 0.051 Uiso 1 1 calc R
H20B H 0.0495 -0.1727 -0.0452 0.051 Uiso 1 1 calc R
C20 C 0.03553(8) -0.3029(9) -0.5377(3) 0.0442(11) Uani 1 1 d .
H20C H 0.0221 -0.1780 -0.5324 0.053 Uiso 1 1 calc R
H20D H 0.0495 -0.1908 -0.5456 0.053 Uiso 1 1 calc R
C21' C 0.02924(7) -0.4714(9) -0.1148(3) 0.0417(10) Uani 1 1 d .
C21 C 0.02770(7) -0.4732(9) -0.6198(3) 0.0405(10) Uani 1 1 d .

loop_
_atom_site_aniso_label
_atom_site_aniso_U_11
_atom_site_aniso_U_22
_atom_site_aniso_U_33
_atom_site_aniso_U_23
_atom_site_aniso_U_13
_atom_site_aniso_U_12
O1' 0.0440(16) 0.0371(18) 0.0357(15) -0.0048(13) 0.0089(13) -0.0021(13)
O1 0.0361(15) 0.0405(18) 0.0402(16) -0.0028(13) 0.0013(13) 0.0024(13)
O1W 0.0420(16) 0.0508(19) 0.0491(17) 0.0001(15) 0.0157(13) 0.0008(15)
O2' 0.0405(17) 0.056(2) 0.0499(17) 0.0002(16) 0.0067(14) 0.0127(15)
O2 0.0454(18) 0.057(2) 0.0435(16) -0.0022(16) 0.0089(14) 0.0051(16)
O3 0.0455(17) 0.0536(19) 0.0341(15) -0.0033(15) 0.0056(13) 0.0038(15)
O3' 0.0422(16) 0.0462(18) 0.0426(16) -0.0027(14) 0.0082(13) 0.0082(14)
O4' 0.0495(18) 0.063(2) 0.0378(16) 0.0007(15) 0.0103(14) 0.0114(16)
O4 0.0454(18) 0.072(2) 0.0479(18) -0.0055(18) 0.0090(14) 0.0199(17)
O5 0.077(2) 0.062(2) 0.0388(16) -0.0038(16) 0.0155(16) -0.0154(19)
O5' 0.066(2) 0.066(2) 0.0408(16) -0.0077(17) 0.0119(15) -0.0183(18)
O6 0.076(2) 0.055(2) 0.0382(16) 0.0029(15) 0.0249(15) 0.0038(18)
O6' 0.086(2) 0.057(2) 0.059(2) -0.0056(18) 0.0395(18) -0.012(2)
C1 0.045(3) 0.098(5) 0.052(3) 0.002(3) 0.005(2) 0.000(3)
C1' 0.054(3) 0.108(5) 0.067(3) -0.023(4) 0.013(3) -0.010(3)
C2' 0.045(3) 0.091(4) 0.055(3) -0.015(3) 0.008(2) -0.002(3)
C2 0.044(3) 0.070(4) 0.060(3) -0.002(3) 0.017(2) -0.011(3)
C3 0.047(3) 0.059(3) 0.047(3) 0.006(2) 0.006(2) 0.001(2)
C3' 0.038(2) 0.067(3) 0.046(3) -0.002(3) 0.0027(19) 0.005(2)
C4 0.044(3) 0.054(3) 0.051(3) 0.004(2) 0.012(2) -0.003(2)
C4' 0.050(3) 0.059(3) 0.048(3) -0.003(2) 0.004(2) -0.001(2)
C5 0.042(3) 0.056(3) 0.051(3) 0.006(2) 0.009(2) -0.003(2)
C5' 0.042(2) 0.060(3) 0.051(3) -0.002(3) 0.006(2) -0.003(2)
C6' 0.040(2) 0.056(3) 0.044(2) -0.008(2) 0.007(2) 0.000(2)
C6 0.043(2) 0.056(3) 0.047(2) 0.004(2) 0.0076(19) -0.003(2)
C7' 0.039(2) 0.050(3) 0.052(3) -0.004(2) 0.006(2) 0.000(2)
C7 0.041(2) 0.052(3) 0.050(3) -0.001(2) 0.013(2) -0.004(2)
C8 0.041(2) 0.050(3) 0.052(3) 0.002(2) 0.009(2) -0.005(2)
C8' 0.039(2) 0.054(3) 0.048(3) -0.001(2) 0.007(2) -0.002(2)
C9' 0.038(2) 0.047(3) 0.045(2) -0.001(2) 0.0083(18) 0.001(2)
C9 0.051(3) 0.046(3) 0.050(3) 0.006(2) 0.010(2) -0.005(2)
C10' 0.039(2) 0.040(3) 0.048(2) 0.001(2) 0.006(2) -0.0016(19)
C10 0.039(2) 0.043(3) 0.052(3) 0.000(2) 0.009(2) -0.003(2)
C11' 0.047(2) 0.036(2) 0.036(2) -0.0048(19) 0.0070(18) -0.003(2)
C11 0.041(2) 0.039(3) 0.040(2) -0.008(2) 0.0052(19) -0.0092(19)
C12 0.053(3) 0.047(3) 0.039(2) -0.004(2) 0.012(2) -0.004(2)
C12' 0.056(3) 0.053(3) 0.042(2) -0.003(2) 0.007(2) -0.005(2)
C13' 0.044(2) 0.035(2) 0.052(3) -0.006(2) 0.011(2) 0.0010(19)
C13 0.041(2) 0.041(3) 0.055(3) 0.002(2) 0.019(2) 0.001(2)
C14' 0.043(2) 0.034(2) 0.044(2) -0.0001(19) 0.021(2) 0.0027(19)
C14 0.041(2) 0.037(2) 0.043(2) 0.000(2) 0.0049(19) -0.001(2)
C15' 0.034(2) 0.039(2) 0.035(2) 0.0064(19) 0.0058(17) 0.0015(18)
C15 0.042(2) 0.042(3) 0.041(2) 0.006(2) 0.017(2) -0.002(2)
C16' 0.042(2) 0.046(3) 0.032(2) 0.0035(19) 0.0106(18) -0.001(2)
C16 0.044(2) 0.042(3) 0.030(2) -0.0036(18) 0.0087(18) 0.0031(19)
C17 0.045(3) 0.056(3) 0.029(2) 0.005(2) 0.0049(19) -0.003(2)
C17' 0.043(3) 0.052(3) 0.035(2) 0.006(2) 0.0106(19) 0.008(2)
C18' 0.038(2) 0.045(3) 0.036(2) 0.002(2) 0.0071(17) 0.008(2)
C18 0.040(2) 0.049(3) 0.035(2) 0.002(2) 0.0118(18) 0.008(2)
C19' 0.047(3) 0.039(3) 0.033(2) -0.0009(19) 0.0062(19) -0.006(2)
C19 0.045(3) 0.049(3) 0.035(2) 0.004(2) 0.0145(19) 0.001(2)
C20' 0.042(2) 0.045(3) 0.038(2) 0.003(2) 0.0024(19) 0.003(2)
C20 0.051(3) 0.044(3) 0.039(2) 0.004(2) 0.013(2) 0.003(2)
C21' 0.039(2) 0.044(3) 0.042(2) 0.005(2) 0.0086(19) 0.008(2)
C21 0.046(2) 0.034(2) 0.040(2) 0.0060(19) 0.0059(19) 0.006(2)

loop_
_atom_type_symbol
_atom_type_description
_atom_type_scat_dispersion_real
_atom_type_scat_dispersion_imag
_atom_type_scat_source
C C 0.0033 0.0016 'International Tables Vol C Tables 4.2.6.8 and 6.1.1.4'
H H 0.0000 0.0000 'International Tables Vol C Tables 4.2.6.8 and 6.1.1.4'
O O 0.0106 0.0060 'International Tables Vol C Tables 4.2.6.8 and 6.1.1.4'

loop_
_geom_angle_atom_site_label_1
_geom_angle_atom_site_label_2
_geom_angle_atom_site_label_3
_geom_angle
C15' O1' C11' 109.1(3)
C15 O1 C11 108.9(3)
H1 O1W H2 114.9
C19 O3 C18 110.0(3)
C19' O3' C18' 112.0(3)
C21 O5 H5C 109.5
C21' O5' H5'C 109.5
C2 C1 H1A 109.5
C2 C1 H1B 109.5
H1A C1 H1B 109.5
C2 C1 H1C 109.5
H1A C1 H1C 109.5
H1B C1 H1C 109.5
C2' C1' H1'A 109.5
C2' C1' H1'B 109.5
H1'A C1' H1'B 109.5
C2' C1' H1'C 109.5
H1'A C1' H1'C 109.5
H1'B C1' H1'C 109.5
C3' C2' C1' 114.3(5)
C3' C2' H2'A 108.7
C1' C2' H2'A 108.7
C3' C2' H2'B 108.7
C1' C2' H2'B 108.7
H2'A C2' H2'B 107.6
C3 C2 C1 113.0(4)
C3 C2 H2A 109.0
C1 C2 H2A 109.0
C3 C2 H2B 109.0
C1 C2 H2B 109.0
H2A C2 H2B 107.8
C2 C3 C4 114.2(4)
C2 C3 H3A 108.7
C4 C3 H3A 108.7
C2 C3 H3B 108.7
C4 C3 H3B 108.7
H3A C3 H3B 107.6
C2' C3' C4' 114.6(4)
C2' C3' H3'A 108.6
C4' C3' H3'A 108.6
C2' C3' H3'B 108.6
C4' C3' H3'B 108.6
H3'A C3' H3'B 107.6
C5 C4 C3 114.9(4)
C5 C4 H4A 108.6
C3 C4 H4A 108.6
C5 C4 H4B 108.6
C3 C4 H4B 108.6
H4A C4 H4B 107.5
C3' C4' C5' 113.8(4)
C3' C4' H4'A 108.8
C5' C4' H4'A 108.8
C3' C4' H4'B 108.8
C5' C4' H4'B 108.8
H4'A C4' H4'B 107.7
C4 C5 C6 114.1(4)
C4 C5 H5A 108.7
C6 C5 H5A 108.7
C4 C5 H5B 108.7
C6 C5 H5B 108.7
H5A C5 H5B 107.6
C6' C5' C4' 114.3(4)
C6' C5' H5'A 108.7
C4' C5' H5'A 108.7
C6' C5' H5'B 108.7
C4' C5' H5'B 108.7
H5'A C5' H5'B 107.6
C5' C6' C7' 113.9(4)
C5' C6' H6'A 108.8
C7' C6' H6'A 108.8
C5' C6' H6'B 108.8
C7' C6' H6'B 108.8
H6'A C6' H6'B 107.7
C7 C6 C5 114.2(4)
C7 C6 H6A 108.7
C5 C6 H6A 108.7
C7 C6 H6B 108.7
C5 C6 H6B 108.7
H6A C6 H6B 107.6
C6' C7' C8' 113.8(4)
C6' C7' H7'A 108.8
C8' C7' H7'A 108.8
C6' C7' H7'B 108.8
C8' C7' H7'B 108.8
H7'A C7' H7'B 107.7
C8 C7 C6 113.3(4)
C8 C7 H7A 108.9
C6 C7 H7A 108.9
C8 C7 H7B 108.9
C6 C7 H7B 108.9
H7A C7 H7B 107.7
C7 C8 C9 113.2(4)
C7 C8 H8A 108.9
C9 C8 H8A 108.9
C7 C8 H8B 108.9
C9 C8 H8B 108.9
H8A C8 H8B 107.7
C9' C8' C7' 113.6(4)
C9' C8' H8'A 108.8
C7' C8' H8'A 108.8
C9' C8' H8'B 108.8
C7' C8' H8'B 108.8
H8'A C8' H8'B 107.7
C8' C9' C10' 112.1(4)
C8' C9' H9'A 109.2
C10' C9' H9'A 109.2
C8' C9' H9'B 109.2
C10' C9' H9'B 109.2
H9'A C9' H9'B 107.9
C8 C9 C10 113.4(4)
C8 C9 H9A 108.9
C10 C9 H9A 108.9
C8 C9 H9B 108.9
C10 C9 H9B 108.9
H9A C9 H9B 107.7
C9' C10' C11' 116.5(4)
C9' C10' H10A 108.2
C11' C10' H10A 108.2
C9' C10' H10D 108.2
C11' C10' H10D 108.2
H10A C10' H10D 107.3
C11 C10 C9 115.2(4)
C11 C10 H10B 108.5
C9 C10 H10B 108.5
C11 C10 H10C 108.5
C9 C10 H10C 108.5
H10B C10 H10C 107.5
C13' C11' O1' 101.7(3)
C13' C11' C12' 111.6(4)
O1' C11' C12' 108.4(3)
C13' C11' C10' 113.4(4)
O1' C11' C10' 107.4(3)
C12' C11' C10' 113.4(3)
O1 C11 C13 101.6(3)
O1 C11 C12 109.2(3)
C13 C11 C12 111.3(4)
O1 C11 C10 105.9(3)
C13 C11 C10 113.6(4)
C12 C11 C10 114.3(3)
C11 C12 H12A 109.5
C11 C12 H12B 109.5
H12A C12 H12B 109.5
C11 C12 H12C 109.5
H12A C12 H12C 109.5
H12B C12 H12C 109.5
C11' C12' H12D 109.5
C11' C12' H12E 109.5
H12D C12' H12E 109.5
C11' C12' H12F 109.5
H12D C12' H12F 109.5
H12E C12' H12F 109.5
C14' C13' C11' 111.1(4)
C14' C13' H13A 124.5
C11' C13' H13A 124.5
C14 C13 C11 110.7(4)
C14 C13 H13B 124.6
C11 C13 H13B 124.6
C13' C14' C15' 107.7(4)
C13' C14' H14A 126.1
C15' C14' H14A 126.1
C13 C14 C15 107.4(4)
C13 C14 H14B 126.3
C15 C14 H14B 126.3
O1' C15' C16' 122.8(4)
O1' C15' C14' 110.4(3)
C16' C15' C14' 126.8(4)
O1 C15 C16 123.3(4)
O1 C15 C14 111.2(4)
C16 C15 C14 125.5(4)
C15' C16' C17' 124.5(4)
C15' C16' C19' 126.9(4)
C17' C16' C19' 108.6(4)
C15 C16 C17 124.3(4)
C15 C16 C19 127.7(4)
C17 C16 C19 107.9(4)
O4 C17 C16 132.1(4)
O4 C17 C18 120.8(4)
C16 C17 C18 107.1(4)
O4' C17' C16' 130.2(4)
O4' C17' C18' 121.7(4)
C16' C17' C18' 108.1(4)
O3' C18' C17' 104.4(3)
O3' C18' C20' 111.8(3)
C17' C18' C20' 111.5(4)
O3' C18' H18A 109.7
C17' C18' H18A 109.7
C20' C18' H18A 109.7
O3 C18 C20 110.6(3)
O3 C18 C17 105.0(3)
C20 C18 C17 111.0(4)
O3 C18 H18B 110.1
C20 C18 H18B 110.1
C17 C18 H18B 110.1
O2' C19' O3' 120.8(4)
O2' C19' C16' 132.5(4)
O3' C19' C16' 106.8(3)
O2 C19 O3 120.6(4)
O2 C19 C16 129.7(4)
O3 C19 C16 109.7(3)
C21' C20' C18' 115.2(4)
C21' C20' H20A 108.5
C18' C20' H20A 108.5
C21' C20' H20B 108.5
C18' C20' H20B 108.5
H20A C20' H20B 107.5
C21 C20 C18 115.7(4)
C21 C20 H20C 108.4
C18 C20 H20C 108.4
C21 C20 H20D 108.4
C18 C20 H20D 108.4
H20C C20 H20D 107.4
O6' C21' O5' 122.2(4)
O6' C21' C20' 125.1(4)
O5' C21' C20' 112.7(4)
O6 C21 O5 123.1(4)
O6 C21 C20 124.6(4)
O5 C21 C20 112.2(4)

loop_
_geom_bond_atom_site_label_1
_geom_bond_atom_site_label_2
_geom_bond_distance
O1' C15' 1.337(4)
O1' C11' 1.500(5)
O1 C15 1.319(5)
O1 C11 1.499(5)
O1W H1 0.8400
O1W H2 0.8401
O2' C19' 1.197(5)
O2 C19 1.220(5)
O3 C19 1.376(5)
O3 C18 1.469(4)
O3' C19' 1.390(5)
O3' C18' 1.457(4)
O4' C17' 1.250(5)
O4 C17 1.234(5)
O5 C21 1.339(5)
O5 H5C 0.8400
O5' C21' 1.328(5)
O5' H5'C 0.8400
O6 C21 1.200(5)
O6' C21' 1.202(5)
C1 C2 1.527(6)
C1 H1A 0.9800
C1 H1B 0.9800
C1 H1C 0.9800
C1' C2' 1.528(7)
C1' H1'A 0.9800
C1' H1'B 0.9800
C1' H1'C 0.9800
C2' C3' 1.515(6)
C2' H2'A 0.9900
C2' H2'B 0.9900
C2 C3 1.522(6)
C2 H2A 0.9900
C2 H2B 0.9900
C3 C4 1.524(6)
C3 H3A 0.9900
C3 H3B 0.9900
C3' C4' 1.522(6)
C3' H3'A 0.9900
C3' H3'B 0.9900
C4 C5 1.520(6)
C4 H4A 0.9900
C4 H4B 0.9900
C4' C5' 1.527(6)
C4' H4'A 0.9900
C4' H4'B 0.9900
C5 C6 1.526(6)
C5 H5A 0.9900
C5 H5B 0.9900
C5' C6' 1.525(6)
C5' H5'A 0.9900
C5' H5'B 0.9900
C6' C7' 1.528(6)
C6' H6'A 0.9900
C6' H6'B 0.9900
C6 C7 1.525(6)
C6 H6A 0.9900
C6 H6B 0.9900
C7' C8' 1.531(6)
C7' H7'A 0.9900
C7' H7'B 0.9900
C7 C8 1.516(6)
C7 H7A 0.9900
C7 H7B 0.9900
C8 C9 1.534(6)
C8 H8A 0.9900
C8 H8B 0.9900
C8' C9' 1.521(6)
C8' H8'A 0.9900
C8' H8'B 0.9900
C9' C10' 1.528(5)
C9' H9'A 0.9900
C9' H9'B 0.9900
C9 C10 1.541(6)
C9 H9A 0.9900
C9 H9B 0.9900
C10' C11' 1.531(5)
C10' H10A 0.9900
C10' H10D 0.9900
C10 C11 1.520(5)
C10 H10B 0.9900
C10 H10C 0.9900
C11' C13' 1.489(6)
C11' C12' 1.518(6)
C11 C13 1.502(6)
C11 C12 1.508(6)
C12 H12A 0.9800
C12 H12B 0.9800
C12 H12C 0.9800
C12' H12D 0.9800
C12' H12E 0.9800
C12' H12F 0.9800
C13' C14' 1.336(6)
C13' H13A 0.9500
C13 C14 1.329(6)
C13 H13B 0.9500
C14' C15' 1.446(6)
C14' H14A 0.9500
C14 C15 1.450(6)
C14 H14B 0.9500
C15' C16' 1.387(5)
C15 C16 1.386(6)
C16' C17' 1.421(5)
C16' C19' 1.481(6)
C16 C17 1.428(6)
C16 C19 1.475(6)
C17 C18 1.527(6)
C17' C18' 1.500(6)
C18' C20' 1.513(5)
C18' H18A 1.0000
C18 C20 1.514(5)
C18 H18B 1.0000
C20' C21' 1.491(6)
C20' H20A 0.9900
C20' H20B 0.9900
C20 C21 1.510(6)
C20 H20C 0.9900
C20 H20D 0.9900

loop_
_geom_hbond_atom_site_label_D
_geom_hbond_atom_site_label_H
_geom_hbond_atom_site_label_A
_geom_hbond_distance_DH
_geom_hbond_distance_HA
_geom_hbond_distance_DA
_geom_hbond_angle_DHA
_geom_hbond_site_symmetry_A
O1W H1 O4 0.84 2.03 2.717(4) 138.1 2_544
O1W H1 O6' 0.84 2.49 3.129(5) 133.1 2_544
O1W H2 O4' 0.84 2.06 2.748(4) 138.5 1_544
O1W H2 O6 0.84 2.34 2.961(4) 131.0 1_545
O5 H5C O1W 0.84 1.82 2.663(4) 176.0 .
O5' H5'C O1W 0.84 1.84 2.675(4) 177.2 2_554

loop_
_geom_torsion_atom_site_label_1
_geom_torsion_atom_site_label_2
_geom_torsion_atom_site_label_3
_geom_torsion_atom_site_label_4
_geom_torsion
C1 C2 C3 C4 -178.4(4)
C1' C2' C3' C4' -178.7(4)
C2 C3 C4 C5 179.9(4)
C2' C3' C4' C5' 178.4(4)
C3 C4 C5 C6 -178.2(4)
C3' C4' C5' C6' -178.1(4)
C4' C5' C6' C7' -179.5(4)
C4 C5 C6 C7 179.5(4)
C5' C6' C7' C8' -179.0(4)
C5 C6 C7 C8 179.5(4)
C6 C7 C8 C9 -178.0(4)
C6' C7' C8' C9' -176.6(4)
C7' C8' C9' C10' -176.2(4)
C7 C8 C9 C10 174.7(4)
C8' C9' C10' C11' -166.0(4)
C8 C9 C10 C11 177.8(3)
C15' O1' C11' C13' 1.3(4)
C15' O1' C11' C12' 119.0(3)
C15' O1' C11' C10' -118.1(3)
C9' C10' C11' C13' -166.9(4)
C9' C10' C11' O1' -55.3(4)
C9' C10' C11' C12' 64.5(5)
C15 O1 C11 C13 1.6(4)
C15 O1 C11 C12 119.2(4)
C15 O1 C11 C10 -117.3(4)
C9 C10 C11 O1 -67.4(4)
C9 C10 C11 C13 -178.1(4)
C9 C10 C11 C12 52.8(5)
O1' C11' C13' C14' -0.3(5)
C12' C11' C13' C14' -115.8(4)
C10' C11' C13' C14' 114.7(4)
O1 C11 C13 C14 -0.2(4)
C12 C11 C13 C14 -116.2(4)
C10 C11 C13 C14 113.1(4)
C11' C13' C14' C15' -0.7(5)
C11 C13 C14 C15 -1.2(5)
C11' O1' C15' C16' 179.1(4)
C11' O1' C15' C14' -1.8(4)
C13' C14' C15' O1' 1.6(5)
C13' C14' C15' C16' -179.3(4)
C11 O1 C15 C16 176.4(4)
C11 O1 C15 C14 -2.5(4)
C13 C14 C15 O1 2.4(5)
C13 C14 C15 C16 -176.5(4)
O1' C15' C16' C17' 175.6(4)
C14' C15' C16' C17' -3.4(7)
O1' C15' C16' C19' -6.7(7)
C14' C15' C16' C19' 174.3(4)
O1 C15 C16 C17 173.4(4)
C14 C15 C16 C17 -7.9(7)
O1 C15 C16 C19 -9.2(7)
C14 C15 C16 C19 169.5(4)
C15 C16 C17 O4 -0.5(8)
C19 C16 C17 O4 -178.3(5)
C15 C16 C17 C18 -179.7(4)
C19 C16 C17 C18 2.5(5)
C15' C16' C17' O4' -0.3(8)
C19' C16' C17' O4' -178.4(4)
C15' C16' C17' C18' -179.6(4)
C19' C16' C17' C18' 2.4(5)
C19' O3' C18' C17' 3.6(4)
C19' O3' C18' C20' 124.3(4)
O4' C17' C18' O3' 177.1(4)
C16' C17' C18' O3' -3.6(4)
O4' C17' C18' C20' 56.2(5)
C16' C17' C18' C20' -124.4(4)
C19 O3 C18 C20 125.2(4)
C19 O3 C18 C17 5.4(4)
O4 C17 C18 O3 175.9(4)
C16 C17 C18 O3 -4.7(4)
O4 C17 C18 C20 56.4(6)
C16 C17 C18 C20 -124.2(4)
C18' O3' C19' O2' 178.7(4)
C18' O3' C19' C16' -2.2(4)
C15' C16' C19' O2' 0.8(8)
C17' C16' C19' O2' 178.8(5)
C15' C16' C19' O3' -178.2(4)
C17' C16' C19' O3' -0.2(4)
C18 O3 C19 O2 178.4(4)
C18 O3 C19 C16 -4.1(4)
C15 C16 C19 O2 0.5(8)
C17 C16 C19 O2 178.2(4)
C15 C16 C19 O3 -176.8(4)
C17 C16 C19 O3 0.9(5)
O3' C18' C20' C21' 69.1(5)
C17' C18' C20' C21' -174.4(3)
O3 C18 C20 C21 71.0(5)
C17 C18 C20 C21 -172.8(3)
C18' C20' C21' O6' -131.5(5)
C18' C20' C21' O5' 49.8(5)
C18 C20 C21 O6 -142.0(4)
C18 C20 C21 O5 41.2(5)
